data_2216829
loop_
_publ_author_name
'Betz, Richard'
'Kl\"ufers, Peter'

_publ_section_title
;
 1-Bromomethyl-2-iodobenzene
;
_journal_coeditor_code XU2334
_journal_issue 12
_journal_name_full 'Acta Crystallographica Section E'
_journal_page_first o4753
_journal_page_last o4753
_journal_paper_doi 10.1107/S1600536807058151
_journal_volume 63
_journal_year 2007
_chemical_formula_iupac 'C7 H6 Br I'
_chemical_formula_moiety 'C7 H6 Br I'
_chemical_formula_sum 'C7 H6 Br I'
_chemical_formula_weight 296.93
_chemical_melting_point 55
_chemical_name_common <i>ortho</i>-Iodo-benzylbromide
_chemical_name_systematic
;
1-Bromomethyl-2-iodobenzene
;
_space_group_IT_number 14
_symmetry_cell_setting monoclinic
_symmetry_space_group_name_Hall '-P 2ybc'
_symmetry_space_group_name_H-M 'P 1 21/c 1'
_atom_sites_solution_hydrogens difmap
_atom_sites_solution_primary direct
_atom_sites_solution_secondary difmap
_audit_creation_method 'form98_non/compatible with shelxl97-2'
_cell_angle_alpha 90.00
_cell_angle_beta 114.777(2)
_cell_angle_gamma 90.00
_cell_formula_units_Z 4
_cell_length_a 8.7569(2)
_cell_length_b 12.0237(4)
_cell_length_c 8.5351(3)
_cell_measurement_reflns_used 8472
_cell_measurement_temperature 200(2)
_cell_measurement_theta_max 27.485
_cell_measurement_theta_min 3.134
_cell_volume 815.94(5)
_computing_cell_refinement 'Scalepack (Otwinowski & Minor 1997)'
_computing_data_collection 'COLLECT (Nonius, 2004)'
_computing_data_reduction 'Denzo and Scalepack (Otwinowski & Minor 1997)'
_computing_molecular_graphics 'ORTEPIII (Burnett & Johnson, 1996)'
_computing_publication_material 'SHELXL97 (Sheldrick, 1997) and Spek (2003)'
_computing_structure_refinement 'SHELXL97 (Sheldrick, 1997)'
_computing_structure_solution 'SHELXS97 (Sheldrick, 1997)'
_diffrn_ambient_temperature 200(2)
_diffrn_measured_fraction_theta_full 0.997
_diffrn_measured_fraction_theta_max 0.997
_diffrn_measurement_device '95mm CCD camera on \k-goniostat'
_diffrn_measurement_device_type KappaCCD
_diffrn_measurement_method omega-scan
_diffrn_radiation_monochromator 'MONTEL, graded multilayered X-ray optics'
_diffrn_radiation_source 'rotating anode'
_diffrn_radiation_type MoK\a
_diffrn_radiation_wavelength 0.71073
_diffrn_reflns_av_R_equivalents 0.0324
_diffrn_reflns_av_sigmaI/netI 0.0222
_diffrn_reflns_limit_h_max 11
_diffrn_reflns_limit_h_min -11
_diffrn_reflns_limit_k_max 15
_diffrn_reflns_limit_k_min -15
_diffrn_reflns_limit_l_max 11
_diffrn_reflns_limit_l_min -11
_diffrn_reflns_number 13178
_diffrn_reflns_theta_full 27.49
_diffrn_reflns_theta_max 27.49
_diffrn_reflns_theta_min 3.27
_exptl_absorpt_coefficient_mu 8.733
_exptl_absorpt_correction_T_max 0.497
_exptl_absorpt_correction_T_min 0.398
_exptl_absorpt_correction_type multi-scan
_exptl_absorpt_process_details
;
(SADABS; Sheldrick, 2001)
;
_exptl_crystal_colour colourless
_exptl_crystal_density_diffrn 2.417
_exptl_crystal_density_method 'not measured'
_exptl_crystal_description block
_exptl_crystal_F_000 544
_exptl_crystal_size_max 0.11
_exptl_crystal_size_mid 0.09
_exptl_crystal_size_min 0.08
_refine_diff_density_max 1.053
_refine_diff_density_min -0.585
_refine_ls_extinction_coef 0.0034(3)
_refine_ls_extinction_method SHELXL
_refine_ls_goodness_of_fit_ref 1.088
_refine_ls_hydrogen_treatment refU
_refine_ls_matrix_type full
_refine_ls_number_parameters 84
_refine_ls_number_reflns 1867
_refine_ls_number_restraints 0
_refine_ls_restrained_S_all 1.088
_refine_ls_R_factor_all 0.0360
_refine_ls_R_factor_gt 0.0243
_refine_ls_shift/su_max 0.001
_refine_ls_shift/su_mean 0.000
_refine_ls_structure_factor_coef Fsqd
_refine_ls_weighting_details 'calc w=1/[\s^2^(Fo^2^)+(0.0252P)^2^+0.4328P] where P=(Fo^2^+2Fc^2^)/3'
_refine_ls_weighting_scheme calc
_refine_ls_wR_factor_gt 0.0521
_refine_ls_wR_factor_ref 0.0560
_reflns_number_gt 1514
_reflns_number_total 1867
_reflns_threshold_expression >2sigma(I)
_cod_data_source_file xu2334.cif
_cod_data_source_block I
_cod_original_sg_symbol_H-M 'P 21/c'
_cod_database_code 2216829
_cod_database_fobs_code 2216829

loop_
_symmetry_equiv_pos_as_xyz
'x, y, z'
'-x, y+1/2, -z+1/2'
'-x, -y, -z'
'x, -y-1/2, z-1/2'

loop_
_atom_site_type_symbol
_atom_site_label
_atom_site_fract_x
_atom_site_fract_y
_atom_site_fract_z
_atom_site_U_iso_or_equiv
_atom_site_adp_type
_atom_site_calc_flag
_atom_site_refinement_flags
_atom_site_occupancy
I I 0.76744(3) 0.499318(17) 0.15316(3) 0.04592(11) Uani d . 1
Br Br 1.17131(4) 0.30304(3) 0.28843(4) 0.04037(12) Uani d . 1
C C1 0.8186(4) 0.2499(3) 0.1176(4) 0.0325(7) Uani d . 1
C C2 0.7165(3) 0.3295(2) 0.1485(4) 0.0307(6) Uani d . 1
C C3 0.5795(4) 0.2968(3) 0.1788(4) 0.0367(7) Uani d . 1
H H3 0.5108 0.3515 0.1978 0.053(4) Uiso calc R 1
C C4 0.5423(4) 0.1859(3) 0.1815(4) 0.0432(8) Uani d . 1
H H4 0.4485 0.1640 0.2028 0.053(4) Uiso calc R 1
C C5 0.6414(4) 0.1067(3) 0.1530(4) 0.0459(8) Uani d . 1
H H5 0.6166 0.0300 0.1562 0.053(4) Uiso calc R 1
C C6 0.7761(4) 0.1380(3) 0.1202(4) 0.0415(8) Uani d . 1
H H6 0.8419 0.0823 0.0988 0.053(4) Uiso calc R 1
C C7 0.9624(4) 0.2805(3) 0.0772(4) 0.0448(8) Uani d . 1
H H71 0.9349 0.3498 0.0080 0.053(4) Uiso calc R 1
H H72 0.9806 0.2209 0.0068 0.053(4) Uiso calc R 1

loop_
_atom_site_aniso_label
_atom_site_aniso_U_11
_atom_site_aniso_U_22
_atom_site_aniso_U_33
_atom_site_aniso_U_12
_atom_site_aniso_U_13
_atom_site_aniso_U_23
I 0.03819(15) 0.03381(16) 0.06009(18) -0.00073(8) 0.01501(12) 0.00094(10)
Br 0.02986(17) 0.0446(2) 0.0481(2) -0.00055(14) 0.01776(14) 0.00128(16)
C1 0.0297(14) 0.0391(18) 0.0231(15) 0.0033(13) 0.0056(12) -0.0024(12)
C2 0.0270(13) 0.0325(16) 0.0268(14) 0.0022(12) 0.0055(11) -0.0004(12)
C3 0.0277(14) 0.0436(19) 0.0352(16) 0.0028(13) 0.0096(12) -0.0013(14)
C4 0.0305(15) 0.048(2) 0.0440(19) -0.0097(14) 0.0083(14) 0.0045(16)
C5 0.0412(18) 0.0363(19) 0.0441(19) -0.0057(15) 0.0022(14) 0.0029(16)
C6 0.0404(17) 0.039(2) 0.0325(17) 0.0094(14) 0.0025(14) -0.0098(14)
C7 0.0368(17) 0.065(2) 0.0339(17) 0.0104(16) 0.0164(14) 0.0043(16)

loop_
_atom_type_symbol
_atom_type_description
_atom_type_scat_dispersion_real
_atom_type_scat_dispersion_imag
_atom_type_scat_source
C C 0.0033 0.0016 'International Tables Vol C Tables 4.2.6.8 and 6.1.1.4'
H H 0.0000 0.0000 'International Tables Vol C Tables 4.2.6.8 and 6.1.1.4'
Br Br -0.2901 2.4595 'International Tables Vol C Tables 4.2.6.8 and 6.1.1.4'
I I -0.4742 1.8119 'International Tables Vol C Tables 4.2.6.8 and 6.1.1.4'

loop_
_geom_angle_atom_site_label_1
_geom_angle_atom_site_label_2
_geom_angle_atom_site_label_3
_geom_angle
_geom_angle_publ_flag
C6 C1 C2 117.1(3) ?
C6 C1 C7 120.0(3) ?
C2 C1 C7 122.9(3) ?
C3 C2 C1 120.7(3) ?
C3 C2 I 117.9(2) ?
C1 C2 I 121.4(2) ?
C4 C3 C2 120.5(3) ?
C4 C3 H3 119.7 n
C2 C3 H3 119.7 n
C3 C4 C5 119.8(3) ?
C3 C4 H4 120.1 n
C5 C4 H4 120.1 n
C6 C5 C4 120.3(3) ?
C6 C5 H5 119.8 n
C4 C5 H5 119.8 n
C5 C6 C1 121.6(3) ?
C5 C6 H6 119.2 n
C1 C6 H6 119.2 n
C1 C7 Br 111.9(2) ?
C1 C7 H71 109.2 n
Br C7 H71 109.2 n
C1 C7 H72 109.2 n
Br C7 H72 109.2 n
H71 C7 H72 107.9 n

loop_
_geom_bond_atom_site_label_1
_geom_bond_atom_site_label_2
_geom_bond_distance
_geom_bond_publ_flag
I C2 2.087(3) ?
Br C7 1.977(3) ?
C1 C6 1.400(5) ?
C1 C2 1.408(4) ?
C1 C7 1.484(4) ?
C2 C3 1.385(4) ?
C3 C4 1.376(5) ?
C3 H3 0.9500 n
C4 C5 1.377(5) ?
C4 H4 0.9500 n
C5 C6 1.374(5) ?
C5 H5 0.9500 n
C6 H6 0.9500 n
C7 H71 0.9900 n
C7 H72 0.9900 n

loop_
_geom_contact_atom_site_label_1
_geom_contact_atom_site_label_2
_geom_contact_distance
_geom_contact_site_symmetry_2
Br I 3.6943(5) 2_745

loop_
_geom_torsion_atom_site_label_1
_geom_torsion_atom_site_label_2
_geom_torsion_atom_site_label_3
_geom_torsion_atom_site_label_4
_geom_torsion
C6 C1 C2 C3 -0.4(4)
C7 C1 C2 C3 177.3(3)
C6 C1 C2 I 178.8(2)
C7 C1 C2 I -3.4(4)
C1 C2 C3 C4 0.9(4)
I C2 C3 C4 -178.4(2)
C2 C3 C4 C5 -0.3(5)
C3 C4 C5 C6 -0.7(5)
C4 C5 C6 C1 1.2(5)
C2 C1 C6 C5 -0.6(4)
C7 C1 C6 C5 -178.4(3)
C6 C1 C7 Br -95.8(3)
C2 C1 C7 Br 86.4(3)

loop_
_cod_related_entry_id
_cod_related_entry_database
_cod_related_entry_code
1 ChemSpider 9601348
